data_2001536
loop_
_publ_author_name
'Hiller, W.'
'Nishinaga, A.'
'Tsutsui, T.'
'Rieker, A.'

_publ_section_title
;
 Structure of [di-<i>tert</i>-butyl(dimethoxy)salen]cobalt(II)
;
_journal_issue 7
_journal_name_full 'Acta Crystallographica Section C'
_journal_page_first 1357
_journal_page_last 1359
_journal_paper_doi 10.1107/S010827019300109X
_journal_volume 49
_journal_year 1993
_chemical_formula_sum 'C26 H34 Co N2 O4'
_chemical_formula_weight 497.50
_space_group_IT_number 14
_space_group_name_Hall '-P 2yn'
_space_group_name_H-M_alt 'P 1 21/n 1'
_symmetry_cell_setting monoclinic
_symmetry_space_group_name_Hall '-P 2yn'
_symmetry_space_group_name_H-M 'P 1 21/n 1'
_atom_type_scat_source IntTabIV_Table_2.2B
_cell_angle_alpha 90.
_cell_angle_beta 97.4370(10)
_cell_angle_gamma 90.
_cell_formula_units_Z 4
_cell_length_a 11.1820(10)
_cell_length_b 17.8160(10)
_cell_length_c 12.1370(10)
_cell_measurement_reflns_used 100
_cell_measurement_temperature 223
_cell_measurement_theta_max 29
_cell_measurement_theta_min 18
_cell_volume 2397.6(3)
_diffrn_measurement_device 'Enraf-Nonius CAD-4'
_diffrn_measurement_method \q/2\q
_diffrn_radiation_type CuK\a
_diffrn_radiation_wavelength 1.54056
_diffrn_reflns_av_R_equivalents 0.017
_diffrn_reflns_limit_h_max 13
_diffrn_reflns_limit_h_min 0
_diffrn_reflns_limit_k_max 20
_diffrn_reflns_limit_k_min 0
_diffrn_reflns_limit_l_max 14
_diffrn_reflns_limit_l_min -14
_diffrn_reflns_number 4464
_diffrn_reflns_theta_max 65
_diffrn_standards_decay_% no
_diffrn_standards_interval_time 120
_diffrn_standards_number 3
_exptl_absorpt_coefficient_mu 61.464
_exptl_absorpt_correction_T_max 1.327
_exptl_absorpt_correction_T_min 0.825
_exptl_absorpt_correction_type ' empirical (DIFABS; Walker & Stuart, 1983)'
_exptl_crystal_colour Red-brown
_exptl_crystal_density_diffrn 1.378
_exptl_crystal_description Needle
_exptl_crystal_size_max 0.4
_exptl_crystal_size_mid 0.08
_exptl_crystal_size_min 0.08
_refine_diff_density_max 0.295
_refine_diff_density_min -0.322
_refine_ls_extinction_coef 1.0E-6
_refine_ls_extinction_method 'Zachariasen (1963)'
_refine_ls_goodness_of_fit_obs 1.480
_refine_ls_hydrogen_treatment 'H-atom positions calculated'
_refine_ls_number_parameters 401
_refine_ls_number_reflns 3235
_refine_ls_R_factor_obs 0.039
_refine_ls_shift/esd_max 0.01
_refine_ls_structure_factor_coef F
_refine_ls_weighting_details 'w = 1/\s^2^~F~'
_refine_ls_weighting_scheme calc
_refine_ls_wR_factor_obs 0.043
_reflns_number_observed 3235
_reflns_number_total 4234
_reflns_observed_criterion I>3\s(I)
_cod_data_source_file sh1013.cif
_cod_data_source_block sh1013_structure_1_of_1
_cod_depositor_comments
;
The following automatic conversions were performed:

'_refine_ls_weighting_scheme' value '1/\s^2^~F~' was changed to
'calc'. New tag '_refine_ls_weighting_details' was created. The value
of the new tag was set to 'w = 1/\s^2^~F~'.

Automatic conversion script
Id: cif_fix_values 3143 2015-03-26 13:38:13Z robertas 
;
_cod_original_cell_volume 2397.8(2)
_cod_original_formula_sum 'C26 H34 Co1 N2 O4'
_cod_database_code 2001536

loop_
_space_group_symop_id
_space_group_symop_operation_xyz
1 x,y,z
2 -x+1/2,y+1/2,-z+1/2
3 -x,-y,-z
4 x+1/2,-y+1/2,z+1/2

loop_
_atom_site_label
_atom_site_fract_x
_atom_site_fract_y
_atom_site_fract_z
_atom_site_U_iso_or_equiv
Co .15442(5) .94231(3) .54267(4) .0185(2)
O1 .2714(2) 1.00100(10) .6229(2) .0240(10)
O2 .1119(2) .90990(10) .6764(2) .0250(10)
O3 .6225(2) 1.18500(10) .4884(2) .0290(10)
O4 -.3088(2) .7734(2) .7658(2) .0390(10)
N1 .2063(2) .9652(2) .4084(2) .0220(10)
N2 .0246(2) .8954(2) .4601(2) .0220(10)
C1 .3545(3) 1.0443(2) .5873(3) .020(2)
C2 .4353(3) 1.0865(2) .6661(3) .021(2)
C3 .5198(3) 1.1319(2) .6262(3) .024(2)
C4 .5312(3) 1.1376(2) .5127(3) .023(2)
C5 .4561(3) 1.0987(2) .4368(3) .023(2)
C6 .3671(3) 1.0511(2) .4734(3) .020(2)
C7 .2929(3) 1.0102(2) .3903(3) .023(2)
C8 .1441(3) .9224(2) .3136(3) .028(2)
C9 .0175(3) .9083(2) .3387(3) .028(2)
C10 -.0652(3) .8618(2) .4977(3) .023(2)
C11 -.0758(3) .8501(2) .6120(3) .022(2)
C12 .0144(3) .8730(2) .6974(3) .021(2)
C13 -.0005(3) .8566(2) .8105(3) .023(2)
C14 -.1088(3) .8247(2) .8309(3) .026(2)
C15 -.2004(3) .8058(2) .7460(3) .027(2)
C16 -.1837(3) .8156(2) .6372(3) .024(2)
C17 .6303(3) 1.1957(2) .3723(3) .038(2)
C18 .4260(3) 1.0827(2) .7910(3) .026(2)
C19 .3022(3) 1.1136(2) .8112(3) .037(2)
C20 .4406(3) 1.0012(2) .8327(3) .034(2)
C21 .5231(4) 1.1307(3) .8589(3) .048(3)
C22 -.3496(3) .7919(3) .8689(3) .044(2)
C23 .1006(3) .8710(2) .9050(3) .025(2)
C24 .0677(4) .8458(2) 1.0186(3) .036(2)
C25 .1312(4) .9554(2) .9130(3) .039(2)
C26 .2126(3) .8258(2) .8839(3) .037(2)
H3 .579(5) 1.165(3) .676(4) ?
H5 .460(5) 1.105(3) .354(4) ?
H7 .313(5) 1.014(3) .317(4) ?
H10 -.129(5) .849(3) .444(4) ?
H14 -.117(5) .813(3) .905(4) ?
H16 -.252(5) .801(3) .569(4) ?
H81 .189(5) .867(3) .311(4) ?
H82 .143(5) .955(3) .237(4) ?
H91 -.016(5) .862(3) .300(4) ?
H92 -.039(5) .959(3) .325(4) ?
H171 .695(5) 1.233(3) .367(4) ?
H172 .651(5) 1.139(3) .334(4) ?
H173 .550(5) 1.223(3) .336(4) ?
H191 .296(5) 1.112(3) .891(4) ?
H192 .236(5) 1.081(3) .767(4) ?
H193 .290(5) 1.170(3) .782(4) ?
H201 .379(5) .969(3) .787(4) ?
H202 .439(5) 1.000(3) .921(4) ?
H203 .519(5) .988(3) .826(4) ?
H211 .516(5) 1.195(3) .835(4) ?
H212 .604(5) 1.111(3) .850(4) ?
H213 .514(5) 1.123(3) .937(4) ?
H221 -.442(5) .772(3) .860(4) ?
H222 -.337(5) .847(3) .884(4) ?
H223 -.302(5) .759(3) .931(4) ?
H241 .143(5) .857(3) 1.079(4) ?
H242 .042(5) .787(3) 1.020(4) ?
H243 .003(5) .877(3) 1.037(4) ?
H251 .190(5) .962(3) .978(4) ?
H252 .160(5) .970(3) .838(4) ?
H253 .058(5) .984(3) .919(4) ?
H261 .276(5) .834(3) .947(4) ?
H262 .237(5) .844(3) .812(4) ?
H263 .184(5) .767(3) .873(4) ?

loop_
_geom_angle_atom_site_label_1
_geom_angle_atom_site_label_2
_geom_angle_atom_site_label_3
_geom_angle
_geom_angle_publ_flag
O1 Co O2 87.70(10) yes
O1 Co N1 93.3(2) yes
O1 Co N2 172.10(10) yes
O2 Co N1 173.90(10) yes
O2 Co N2 93.5(2) yes
N1 Co N2 86.40(10) yes
Co O1 C1 129.6(2) yes
Co O2 C12 129.6(2) yes
C4 O3 C17 115.5(3) yes
C15 O4 C22 116.3(3) yes
Co N1 C7 127.8(2) yes
Co N1 C8 113.8(2) yes
C7 N1 C8 118.3(3) yes
Co N2 C9 114.0(3) yes
Co N2 C10 127.1(2) yes
C9 N2 C10 118.4(3) yes
O1 C1 C2 119.7(3) yes
O1 C1 C6 122.2(3) yes
C2 C1 C6 118.1(3) yes
C1 C2 C3 118.3(3) yes
C1 C2 C18 121.1(3) yes
C3 C2 C18 120.6(3) yes
C2 C3 C4 122.7(3) yes
O3 C4 C3 114.6(3) yes
O3 C4 C5 125.2(4) yes
C2 C18 C21 111.9(3) yes
C19 C18 C20 110.1(3) yes
C19 C18 C21 107.6(3) yes
C20 C18 C21 108.2(3) yes
C13 C23 C24 112.7(3) yes
C3 C4 C5 120.2(4) yes
C4 C5 C6 119.5(3) yes
C1 C6 C5 121.3(3) yes
C1 C6 C7 121.8(3) yes
C5 C6 C7 116.9(3) yes
N1 C7 C6 125.2(4) yes
N1 C8 C9 106.8(3) yes
N2 C9 C8 107.2(3) yes
N2 C10 C11 125.1(3) yes
C10 C11 C12 122.2(3) yes
C10 C11 C16 116.9(3) yes
C12 C11 C16 120.9(4) yes
O2 C12 C11 122.0(3) yes
O2 C12 C13 119.0(3) yes
C11 C12 C13 118.9(3) yes
C12 C13 C14 117.8(3) yes
C12 C13 C23 121.3(3) yes
C14 C13 C23 121.0(3) yes
C13 C14 C15 122.7(3) yes
O4 C15 C14 123.0(3) yes
O4 C15 C16 116.8(3) yes
C14 C15 C16 120.3(3) yes
C11 C16 C15 119.2(3) yes
C2 C18 C19 108.6(3) yes
C2 C18 C20 110.4(3) yes
C13 C23 C25 110.4(3) yes
C13 C23 C26 109.1(3) yes
C24 C23 C25 107.7(3) yes
C24 C23 C26 106.9(3) yes
C25 C23 C26 110.0(4) yes

loop_
_geom_bond_atom_site_label_1
_geom_bond_atom_site_label_2
_geom_bond_distance
_geom_bond_publ_flag
Co O1 1.851(2) yes
Co O2 1.842(2) yes
Co N1 1.845(3) yes
Co N2 1.853(3) yes
O1 C1 1.322(4) yes
O2 C12 1.325(4) yes
O3 C4 1.386(5) yes
O3 C17 1.435(4) yes
O4 C15 1.392(4) yes
O4 C22 1.425(6) yes
N1 C7 1.298(4) yes
N1 C8 1.476(4) yes
N2 C9 1.483(4) yes
N2 C10 1.302(4) yes
C1 C2 1.439(4) yes
C1 C6 1.414(4) yes
C2 C3 1.378(5) yes
C2 C18 1.534(5) yes
C3 C4 1.404(5) yes
C4 C5 1.355(4) yes
C5 C6 1.422(5) yes
C6 C7 1.421(4) yes
C8 C9 1.507(6) yes
C10 C11 1.423(5) yes
C11 C12 1.410(4) yes
C11 C16 1.422(5) yes
C12 C13 1.435(5) yes
C13 C14 1.389(5) yes
C13 C23 1.524(4) yes
C14 C15 1.397(4) yes
C15 C16 1.368(6) yes
C18 C19 1.539(5) yes
C18 C20 1.540(5) yes
C18 C21 1.536(5) yes
C23 C24 1.540(6) yes
C23 C25 1.543(5) yes
C23 C26 1.539(5) yes
